data_2226146
loop_
_publ_author_name
'Li, Yu-Feng'
'Jian, Fang-Fang'

_publ_section_title
;
 4-Ethyl-1-(4-methylbenzylidene)thiosemicarbazide
;
_journal_coeditor_code HB5448
_journal_issue 6
_journal_name_full 'Acta Crystallographica Section E'
_journal_page_first o1399
_journal_paper_doi 10.1107/S1600536810017988
_journal_volume 66
_journal_year 2010
_chemical_formula_iupac 'C11 H15 N3 S'
_chemical_formula_moiety 'C11 H15 N3 S'
_chemical_formula_sum 'C11 H15 N3 S'
_chemical_formula_weight 221.32
_chemical_name_systematic
;
4-Ethyl-1-(4-methylbenzylidene)thiosemicarbazide
;
_space_group_IT_number 14
_symmetry_cell_setting monoclinic
_symmetry_space_group_name_Hall '-P 2ybc'
_symmetry_space_group_name_H-M 'P 1 21/c 1'
_atom_sites_solution_hydrogens geom
_atom_sites_solution_primary direct
_atom_sites_solution_secondary difmap
_audit_creation_method SHELXL-97
_cell_angle_alpha 90.00
_cell_angle_beta 90.00(3)
_cell_angle_gamma 90.00
_cell_formula_units_Z 4
_cell_length_a 8.5777(17)
_cell_length_b 13.620(3)
_cell_length_c 10.364(2)
_cell_measurement_reflns_used 1811
_cell_measurement_temperature 293(2)
_cell_measurement_theta_max 25.42
_cell_measurement_theta_min 3.72
_cell_volume 1210.8(4)
_computing_cell_refinement 'SAINT (Bruker, 1997)'
_computing_data_collection 'SMART (Bruker, 1997)'
_computing_data_reduction 'SAINT (Bruker, 1997)'
_computing_molecular_graphics 'SHELXTL (Sheldrick, 2008)'
_computing_publication_material 'SHELXTL (Sheldrick, 2008)'
_computing_structure_refinement 'SHELXL97 (Sheldrick, 2008)'
_computing_structure_solution 'SHELXS97 (Sheldrick, 2008)'
_diffrn_ambient_temperature 293(2)
_diffrn_measured_fraction_theta_full 0.979
_diffrn_measured_fraction_theta_max 0.979
_diffrn_measurement_device_type 'Bruker SMART CCD'
_diffrn_measurement_method 'phi and omega scans'
_diffrn_radiation_monochromator graphite
_diffrn_radiation_source 'fine-focus sealed tube'
_diffrn_radiation_type MoK\a
_diffrn_radiation_wavelength 0.71073
_diffrn_reflns_av_R_equivalents 0.0354
_diffrn_reflns_av_sigmaI/netI 0.0296
_diffrn_reflns_limit_h_max 11
_diffrn_reflns_limit_h_min -10
_diffrn_reflns_limit_k_max 17
_diffrn_reflns_limit_k_min -17
_diffrn_reflns_limit_l_max 12
_diffrn_reflns_limit_l_min -13
_diffrn_reflns_number 11225
_diffrn_reflns_theta_full 27.49
_diffrn_reflns_theta_max 27.49
_diffrn_reflns_theta_min 3.43
_exptl_absorpt_coefficient_mu 0.240
_exptl_absorpt_correction_type none
_exptl_crystal_colour Colorless
_exptl_crystal_density_diffrn 1.214
_exptl_crystal_density_method 'not measured'
_exptl_crystal_description Block
_exptl_crystal_F_000 472
_exptl_crystal_size_max 0.23
_exptl_crystal_size_mid 0.20
_exptl_crystal_size_min 0.18
_refine_diff_density_max 0.222
_refine_diff_density_min -0.207
_refine_ls_extinction_method none
_refine_ls_goodness_of_fit_ref 1.101
_refine_ls_hydrogen_treatment constr
_refine_ls_matrix_type full
_refine_ls_number_parameters 136
_refine_ls_number_reflns 2724
_refine_ls_number_restraints 0
_refine_ls_restrained_S_all 1.101
_refine_ls_R_factor_all 0.0699
_refine_ls_R_factor_gt 0.0446
_refine_ls_shift/su_max 0.001
_refine_ls_shift/su_mean 0.000
_refine_ls_structure_factor_coef Fsqd
_refine_ls_weighting_details 'calc w=1/[\s^2^(Fo^2^)+(0.0722P)^2^+0.0957P] where P=(Fo^2^+2Fc^2^)/3'
_refine_ls_weighting_scheme calc
_refine_ls_wR_factor_gt 0.1269
_refine_ls_wR_factor_ref 0.1435
_reflns_number_gt 1811
_reflns_number_total 2724
_reflns_threshold_expression I>2\s(I)
_cod_data_source_file hb5448.cif
_cod_data_source_block I
_cod_depositor_comments
;
The following automatic conversions were performed:
'_symmetry_cell_setting' value 'Monoclinic' changed to 'monoclinic'
according to '/home/saulius/struct/CIF-dictionaries/cif_core.dic'
dictionary named 'cif_core.dic' version 2.4.1 from 2010-06-29.

Automatic conversion script
Id: cif_fix_enum 1527 2010-12-29 10:47:43Z saulius 
;
_cod_original_sg_symbol_H-M 'P 21/c'
_cod_database_code 2226146
_cod_database_fobs_code 2226146

loop_
_symmetry_equiv_pos_as_xyz
'x, y, z'
'-x, y+1/2, -z+1/2'
'-x, -y, -z'
'x, -y-1/2, z-1/2'

loop_
_atom_site_type_symbol
_atom_site_label
_atom_site_fract_x
_atom_site_fract_y
_atom_site_fract_z
_atom_site_U_iso_or_equiv
_atom_site_adp_type
_atom_site_calc_flag
_atom_site_refinement_flags
_atom_site_occupancy
_atom_site_disorder_assembly
_atom_site_disorder_group
S S1 0.18659(7) 0.61350(4) 0.05705(5) 0.0646(2) Uani d . 1 . .
N N2 0.02730(19) 0.59199(13) -0.15745(14) 0.0517(4) Uani d . 1 . .
H H2A -0.0314 0.5527 -0.1144 0.062 Uiso calc R 1 . .
N N1 -0.00273(18) 0.61045(12) -0.28521(14) 0.0471(4) Uani d . 1 . .
C C5 -0.1597(2) 0.57835(14) -0.47004(17) 0.0454(4) Uani d . 1 . .
C C6 -0.0800(2) 0.64307(15) -0.55008(18) 0.0514(5) Uani d . 1 . .
H H6A 0.0041 0.6785 -0.5179 0.062 Uiso calc R 1 . .
C C8 -0.2494(2) 0.60447(16) -0.72820(18) 0.0535(5) Uani d . 1 . .
C C4 -0.1162(2) 0.56386(15) -0.33565(18) 0.0494(5) Uani d . 1 . .
H H4A -0.1724 0.5196 -0.2855 0.059 Uiso calc R 1 . .
C C3 0.1500(2) 0.63616(15) -0.09996(17) 0.0486(5) Uani d . 1 . .
N N3 0.2320(2) 0.69703(14) -0.17353(16) 0.0586(5) Uani d . 1 . .
H H3A 0.1966 0.7095 -0.2494 0.070 Uiso calc R 1 . .
C C7 -0.1245(2) 0.65502(17) -0.67644(18) 0.0556(5) Uani d . 1 . .
H H7A -0.0691 0.6983 -0.7285 0.067 Uiso calc R 1 . .
C C10 -0.2838(2) 0.52628(17) -0.52182(19) 0.0582(5) Uani d . 1 . .
H H10A -0.3384 0.4819 -0.4706 0.070 Uiso calc R 1 . .
C C9 -0.3270(2) 0.53994(18) -0.6490(2) 0.0618(6) Uani d . 1 . .
H H9A -0.4107 0.5045 -0.6819 0.074 Uiso calc R 1 . .
C C11 -0.2989(3) 0.6213(2) -0.8660(2) 0.0747(7) Uani d . 1 . .
H H11A -0.3868 0.5803 -0.8857 0.112 Uiso calc R 1 . .
H H11B -0.2142 0.6054 -0.9228 0.112 Uiso calc R 1 . .
H H11C -0.3272 0.6890 -0.8774 0.112 Uiso calc R 1 . .
C C2 0.3779(3) 0.7445(2) -0.1356(2) 0.0759(7) Uani d . 1 . .
H H2B 0.3760 0.7574 -0.0436 0.091 Uiso calc R 1 . .
H H2C 0.3869 0.8071 -0.1798 0.091 Uiso calc R 1 . .
C C1 0.5171(3) 0.6822(2) -0.1673(3) 0.0875(9) Uani d . 1 . .
H H1B 0.6104 0.7152 -0.1403 0.131 Uiso calc R 1 . .
H H1C 0.5210 0.6710 -0.2587 0.131 Uiso calc R 1 . .
H H1D 0.5089 0.6204 -0.1232 0.131 Uiso calc R 1 . .

loop_
_atom_site_aniso_label
_atom_site_aniso_U_11
_atom_site_aniso_U_22
_atom_site_aniso_U_33
_atom_site_aniso_U_12
_atom_site_aniso_U_13
_atom_site_aniso_U_23
S1 0.0854(4) 0.0693(4) 0.0392(3) -0.0124(3) -0.0082(2) 0.0033(2)
N2 0.0574(10) 0.0600(11) 0.0377(8) -0.0058(8) -0.0014(7) 0.0049(7)
N1 0.0559(9) 0.0484(9) 0.0372(8) 0.0019(7) -0.0015(7) 0.0003(6)
C5 0.0449(10) 0.0467(11) 0.0445(9) 0.0024(8) -0.0011(7) -0.0003(7)
C6 0.0552(11) 0.0497(11) 0.0493(10) -0.0063(9) -0.0042(8) 0.0026(8)
C8 0.0596(12) 0.0557(12) 0.0451(10) 0.0138(10) -0.0061(9) -0.0064(8)
C4 0.0509(11) 0.0510(12) 0.0463(10) -0.0008(9) 0.0016(8) 0.0047(8)
C3 0.0561(11) 0.0490(11) 0.0406(9) 0.0019(9) -0.0004(8) -0.0009(8)
N3 0.0645(10) 0.0658(11) 0.0455(8) -0.0144(9) -0.0061(7) 0.0078(7)
C7 0.0654(12) 0.0525(12) 0.0488(10) 0.0008(10) 0.0009(9) 0.0059(8)
C10 0.0551(11) 0.0631(14) 0.0563(11) -0.0121(10) -0.0008(9) 0.0036(9)
C9 0.0572(12) 0.0670(15) 0.0611(12) -0.0059(10) -0.0120(10) -0.0078(10)
C11 0.0885(16) 0.0861(19) 0.0494(12) 0.0190(14) -0.0140(11) -0.0061(11)
C2 0.0977(18) 0.0733(17) 0.0569(13) -0.0359(15) -0.0120(12) 0.0062(11)
C1 0.0677(16) 0.095(2) 0.099(2) -0.0246(15) -0.0174(14) 0.0220(15)

loop_
_atom_type_symbol
_atom_type_description
_atom_type_scat_dispersion_real
_atom_type_scat_dispersion_imag
_atom_type_scat_source
C C 0.0033 0.0016 'International Tables Vol C Tables 4.2.6.8 and 6.1.1.4'
H H 0.0000 0.0000 'International Tables Vol C Tables 4.2.6.8 and 6.1.1.4'
N N 0.0061 0.0033 'International Tables Vol C Tables 4.2.6.8 and 6.1.1.4'
S S 0.1246 0.1234 'International Tables Vol C Tables 4.2.6.8 and 6.1.1.4'

loop_
_geom_angle_atom_site_label_1
_geom_angle_atom_site_label_2
_geom_angle_atom_site_label_3
_geom_angle_site_symmetry_1
_geom_angle_site_symmetry_3
_geom_angle
_geom_angle_publ_flag
C3 N2 N1 . . 119.36(16) ?
C3 N2 H2A . . 120.3 ?
N1 N2 H2A . . 120.3 ?
C4 N1 N2 . . 116.63(16) ?
C10 C5 C6 . . 118.08(17) ?
C10 C5 C4 . . 119.85(18) ?
C6 C5 C4 . . 122.08(17) ?
C7 C6 C5 . . 120.48(18) ?
C7 C6 H6A . . 119.8 ?
C5 C6 H6A . . 119.8 ?
C9 C8 C7 . . 117.52(18) ?
C9 C8 C11 . . 121.8(2) ?
C7 C8 C11 . . 120.7(2) ?
N1 C4 C5 . . 121.40(18) ?
N1 C4 H4A . . 119.3 ?
C5 C4 H4A . . 119.3 ?
N3 C3 N2 . . 115.95(16) ?
N3 C3 S1 . . 124.73(15) ?
N2 C3 S1 . . 119.30(15) ?
C3 N3 C2 . . 125.12(17) ?
C3 N3 H3A . . 117.4 ?
C2 N3 H3A . . 117.4 ?
C6 C7 C8 . . 121.8(2) ?
C6 C7 H7A . . 119.1 ?
C8 C7 H7A . . 119.1 ?
C9 C10 C5 . . 120.4(2) ?
C9 C10 H10A . . 119.8 ?
C5 C10 H10A . . 119.8 ?
C8 C9 C10 . . 121.75(19) ?
C8 C9 H9A . . 119.1 ?
C10 C9 H9A . . 119.1 ?
C8 C11 H11A . . 109.5 ?
C8 C11 H11B . . 109.5 ?
H11A C11 H11B . . 109.5 ?
C8 C11 H11C . . 109.5 ?
H11A C11 H11C . . 109.5 ?
H11B C11 H11C . . 109.5 ?
N3 C2 C1 . . 111.8(2) ?
N3 C2 H2B . . 109.3 ?
C1 C2 H2B . . 109.3 ?
N3 C2 H2C . . 109.3 ?
C1 C2 H2C . . 109.3 ?
H2B C2 H2C . . 107.9 ?
C2 C1 H1B . . 109.5 ?
C2 C1 H1C . . 109.5 ?
H1B C1 H1C . . 109.5 ?
C2 C1 H1D . . 109.5 ?
H1B C1 H1D . . 109.5 ?
H1C C1 H1D . . 109.5 ?

loop_
_geom_bond_atom_site_label_1
_geom_bond_atom_site_label_2
_geom_bond_site_symmetry_2
_geom_bond_distance
_geom_bond_publ_flag
S1 C3 . 1.6858(18) ?
N2 C3 . 1.351(2) ?
N2 N1 . 1.372(2) ?
N2 H2A . 0.8600 ?
N1 C4 . 1.274(2) ?
C5 C10 . 1.388(3) ?
C5 C6 . 1.390(3) ?
C5 C4 . 1.455(2) ?
C6 C7 . 1.374(3) ?
C6 H6A . 0.9300 ?
C8 C9 . 1.375(3) ?
C8 C7 . 1.381(3) ?
C8 C11 . 1.508(3) ?
C4 H4A . 0.9300 ?
C3 N3 . 1.328(3) ?
N3 C2 . 1.462(3) ?
N3 H3A . 0.8600 ?
C7 H7A . 0.9300 ?
C10 C9 . 1.381(3) ?
C10 H10A . 0.9300 ?
C9 H9A . 0.9300 ?
C11 H11A . 0.9600 ?
C11 H11B . 0.9600 ?
C11 H11C . 0.9600 ?
C2 C1 . 1.502(4) ?
C2 H2B . 0.9700 ?
C2 H2C . 0.9700 ?
C1 H1B . 0.9600 ?
C1 H1C . 0.9600 ?
C1 H1D . 0.9600 ?

loop_
_geom_hbond_atom_site_label_D
_geom_hbond_atom_site_label_H
_geom_hbond_atom_site_label_A
_geom_hbond_site_symmetry_A
_geom_hbond_distance_DH
_geom_hbond_distance_HA
_geom_hbond_distance_DA
_geom_hbond_angle_DHA
N2 H2A S1 3_565 0.86 2.69 3.505(2) 158
N3 H3A N1 . 0.86 2.21 2.605(2) 108

loop_
_cod_related_entry_id
_cod_related_entry_database
_cod_related_entry_code
1 ChemSpider 6040069
